data_7231998
loop_
_publ_author_name
'Yekke-ghasemi, Zahra'
'Takjoo, Reza'
'Ramezani, Mohammad'
'Mague, Joel T.'

_publ_section_title
;
 Molecular design and synthesis of new dithiocarbazate complexes; crystal
 structure, bioactivities and nano studies
;
_journal_issue 73
_journal_name_full 'RSC Advances'
_journal_page_first 41795
_journal_paper_doi 10.1039/C8RA07100D
_journal_volume 8
_journal_year 2018
_chemical_formula_moiety 'C20 H20 N4 O2 S4 Sn'
_chemical_formula_sum 'C20 H20 N4 O2 S4 Sn'
_chemical_formula_weight 595.33
_space_group_crystal_system monoclinic
_space_group_IT_number 15
_space_group_name_Hall '-C 2yc'
_space_group_name_H-M_alt 'C 1 2/c 1'
_symmetry_space_group_name_Hall '-C 2yc'
_symmetry_space_group_name_H-M 'C 1 2/c 1'
_atom_sites_solution_hydrogens geom
_atom_sites_solution_primary direct
_atom_sites_solution_secondary difmap
_audit_block_doi 10.5517/ccdc.csd.cc204fn8
_audit_creation_method SHELXL-2014/7
_audit_update_record
;
2018-06-24 deposited with the CCDC.
2018-09-24 downloaded from the CCDC.
;
_cell_angle_alpha 90
_cell_angle_beta 101.157(1)
_cell_angle_gamma 90
_cell_formula_units_Z 4
_cell_length_a 7.7957(7)
_cell_length_b 24.197(2)
_cell_length_c 12.3003(10)
_cell_measurement_reflns_used 9988
_cell_measurement_temperature 100(2)
_cell_measurement_theta_max 29.4254
_cell_measurement_theta_min 2.3838
_cell_volume 2276.4(3)
_computing_cell_refinement '<i>SAINT</i> (Bruker, 2016)'
_computing_data_collection '<i>APEX3</i> (Bruker, 2016)'
_computing_data_reduction '<i>SAINT</i> (Bruker, 2016)'
_computing_molecular_graphics '<i>DIAMOND</i> (Brandenburg & Putz, 2012)'
_computing_publication_material '<i>SHELXTL</i> (Bruker, 2016)'
_computing_structure_refinement '<i>SHELXL-2014/7</i> (Sheldrick, 2015<i>b</i>)'
_computing_structure_solution '<i>SHELXT</i> (Sheldrick, 2015<i>a</i>)'
_diffrn_ambient_temperature 100(2)
_diffrn_detector_area_resol_mean 8.3333
_diffrn_measured_fraction_theta_full 0.995
_diffrn_measured_fraction_theta_max 0.984
_diffrn_measurement_device_type 'Bruker Smart APEX CCD'
_diffrn_measurement_method '\f and \w scans'
_diffrn_radiation_monochromator graphite
_diffrn_radiation_type MoK\a
_diffrn_radiation_wavelength 0.71073
_diffrn_reflns_av_R_equivalents 0.0360
_diffrn_reflns_av_unetI/netI 0.0274
_diffrn_reflns_Laue_measured_fraction_full 0.995
_diffrn_reflns_Laue_measured_fraction_max 0.984
_diffrn_reflns_limit_h_max 10
_diffrn_reflns_limit_h_min -10
_diffrn_reflns_limit_k_max 33
_diffrn_reflns_limit_k_min -33
_diffrn_reflns_limit_l_max 16
_diffrn_reflns_limit_l_min -17
_diffrn_reflns_number 22190
_diffrn_reflns_point_group_measured_fraction_full 0.995
_diffrn_reflns_point_group_measured_fraction_max 0.984
_diffrn_reflns_theta_full 29.000
_diffrn_reflns_theta_max 29.523
_diffrn_reflns_theta_min 1.683
_diffrn_source 'fine-focus sealed tube'
_exptl_absorpt_coefficient_mu 1.515
_exptl_absorpt_correction_T_max 0.92
_exptl_absorpt_correction_T_min 0.79
_exptl_absorpt_correction_type multi-scan
_exptl_absorpt_process_details '<i>SADABS</i> (Bruker, 2016)'
_exptl_crystal_colour 'light yellow'
_exptl_crystal_density_diffrn 1.737
_exptl_crystal_density_method 'not measured'
_exptl_crystal_description plate
_exptl_crystal_F_000 1192
_exptl_crystal_size_max 0.240
_exptl_crystal_size_mid 0.140
_exptl_crystal_size_min 0.060
_exptl_transmission_factor_max 0.862
_exptl_transmission_factor_min 0.742
_refine_diff_density_max 1.624
_refine_diff_density_min -0.580
_refine_diff_density_rms 0.133
_refine_ls_extinction_method none
_refine_ls_goodness_of_fit_ref 1.146
_refine_ls_hydrogen_treatment constr
_refine_ls_matrix_type full
_refine_ls_number_parameters 142
_refine_ls_number_reflns 3134
_refine_ls_number_restraints 0
_refine_ls_restrained_S_all 1.146
_refine_ls_R_factor_all 0.0413
_refine_ls_R_factor_gt 0.0351
_refine_ls_shift/su_max 0.000
_refine_ls_shift/su_mean 0.000
_refine_ls_structure_factor_coef Fsqd
_refine_ls_weighting_details 'w=1/[\s^2^(Fo^2^)+(0.0681P)^2^] where P=(Fo^2^+2Fc^2^)/3'
_refine_ls_weighting_scheme calc
_refine_ls_wR_factor_gt 0.1012
_refine_ls_wR_factor_ref 0.1032
_reflns_Friedel_coverage 0.000
_reflns_number_gt 2684
_reflns_number_total 3134
_reflns_threshold_expression 'I > 2\s(I)'
_cod_data_source_file c8ra07100d2.cif
_cod_data_source_block JTM639_0m
_cod_original_cell_volume 2276.3(3)
_cod_database_code 7231998
_shelx_shelxl_version_number 2014/7
_shelx_space_group_comment
;
The symmetry employed for this shelxl refinement is uniquely defined
by the following loop, which should always be used as a source of
symmetry information in preference to the above space-group names.
They are only intended as comments.
;
_shelx_estimated_absorpt_t_min 0.712
_shelx_estimated_absorpt_t_max 0.915

loop_
_space_group_symop_operation_xyz
'x, y, z'
'-x, y, -z+1/2'
'x+1/2, y+1/2, z'
'-x+1/2, y+1/2, -z+1/2'
'-x, -y, -z'
'x, -y, z-1/2'
'-x+1/2, -y+1/2, -z'
'x+1/2, -y+1/2, z-1/2'

loop_
_atom_site_label
_atom_site_type_symbol
_atom_site_fract_x
_atom_site_fract_y
_atom_site_fract_z
_atom_site_U_iso_or_equiv
_atom_site_adp_type
_atom_site_occupancy
_atom_site_site_symmetry_order
_atom_site_calc_flag
_atom_site_refinement_flags_posn
_atom_site_refinement_flags_adp
_atom_site_refinement_flags_occupancy
Sn1 Sn 0.5000 0.31991(2) 0.2500 0.02009(10) Uani 1 2 d S T P
S1 S 0.73504(9) 0.39068(3) 0.27971(6) 0.02645(16) Uani 1 1 d . . .
S2 S 0.82007(11) 0.46199(3) 0.47061(6) 0.03199(18) Uani 1 1 d . . .
O1 O 0.3252(3) 0.25912(8) 0.26758(16) 0.0270(4) Uani 1 1 d . . .
N1 N 0.5665(3) 0.32157(8) 0.4299(2) 0.0225(5) Uani 1 1 d . . .
N2 N 0.6503(3) 0.36806(10) 0.48247(18) 0.0251(5) Uani 1 1 d . . .
C1 C 0.3471(3) 0.22207(11) 0.3500(2) 0.0228(5) Uani 1 1 d . . .
C2 C 0.2623(4) 0.17094(12) 0.3270(3) 0.0286(6) Uani 1 1 d . . .
H2 H 0.2005 0.1631 0.2542 0.034 Uiso 1 1 calc R U .
C3 C 0.2683(4) 0.13242(13) 0.4089(2) 0.0322(6) Uani 1 1 d . . .
H3 H 0.2108 0.0980 0.3917 0.039 Uiso 1 1 calc R U .
C4 C 0.3564(4) 0.14223(12) 0.5171(3) 0.0292(6) Uani 1 1 d . . .
H4 H 0.3571 0.1152 0.5732 0.035 Uiso 1 1 calc R U .
C5 C 0.4412(4) 0.19102(12) 0.5407(2) 0.0266(6) Uani 1 1 d . . .
H5 H 0.5019 0.1977 0.6143 0.032 Uiso 1 1 calc R U .
C6 C 0.4420(3) 0.23250(11) 0.4585(2) 0.0215(5) Uani 1 1 d . . .
C7 C 0.5356(3) 0.28197(11) 0.4937(2) 0.0239(5) Uani 1 1 d . . .
H7 H 0.5790 0.2862 0.5709 0.029 Uiso 1 1 calc R U .
C8 C 0.7189(3) 0.40030(11) 0.4176(2) 0.0240(5) Uani 1 1 d . . .
C9 C 0.8251(5) 0.45697(15) 0.6189(3) 0.0389(7) Uani 1 1 d . . .
H9A H 0.8615 0.4191 0.6439 0.047 Uiso 1 1 calc R U .
H9B H 0.9143 0.4829 0.6581 0.047 Uiso 1 1 calc R U .
C10 C 0.6534(6) 0.46953(16) 0.6511(3) 0.0528(10) Uani 1 1 d . . .
H10A H 0.6054 0.5037 0.6148 0.079 Uiso 1 1 calc R U .
H10B H 0.6708 0.4740 0.7317 0.079 Uiso 1 1 calc R U .
H10C H 0.5718 0.4391 0.6278 0.079 Uiso 1 1 calc R U .

loop_
_atom_site_aniso_label
_atom_site_aniso_U_11
_atom_site_aniso_U_22
_atom_site_aniso_U_33
_atom_site_aniso_U_23
_atom_site_aniso_U_13
_atom_site_aniso_U_12
Sn1 0.02254(15) 0.02052(15) 0.01508(14) 0.000 -0.00164(10) 0.000
S1 0.0295(4) 0.0283(4) 0.0202(3) -0.0002(3) 0.0014(3) -0.0053(3)
S2 0.0371(4) 0.0304(4) 0.0275(4) -0.0055(3) 0.0042(3) -0.0104(3)
O1 0.0328(10) 0.0258(10) 0.0212(9) 0.0057(7) 0.0023(8) 0.0003(8)
N1 0.0245(11) 0.0226(11) 0.0190(11) -0.0007(8) 0.0009(9) 0.0015(9)
N2 0.0267(12) 0.0262(12) 0.0202(10) -0.0055(9) -0.0009(9) -0.0025(9)
C1 0.0207(12) 0.0235(13) 0.0240(12) 0.0011(10) 0.0040(10) 0.0011(10)
C2 0.0268(14) 0.0292(14) 0.0275(14) 0.0008(11) -0.0001(12) -0.0028(11)
C3 0.0273(14) 0.0359(16) 0.0342(16) 0.0040(13) 0.0080(13) -0.0061(12)
C4 0.0270(14) 0.0282(14) 0.0340(15) 0.0090(11) 0.0100(12) 0.0007(11)
C5 0.0247(13) 0.0322(14) 0.0231(13) 0.0054(11) 0.0052(11) 0.0062(11)
C6 0.0207(12) 0.0236(12) 0.0207(12) 0.0011(9) 0.0049(10) 0.0032(10)
C7 0.0241(13) 0.0267(13) 0.0207(12) 0.0014(10) 0.0043(10) 0.0059(11)
C8 0.0217(12) 0.0254(13) 0.0225(12) -0.0050(10) -0.0016(10) -0.0022(10)
C9 0.0433(18) 0.0416(18) 0.0312(15) -0.0082(13) 0.0059(14) -0.0141(15)
C10 0.057(2) 0.050(2) 0.055(2) -0.0206(18) 0.020(2) -0.0146(19)

loop_
_atom_type_symbol
_atom_type_description
_atom_type_scat_dispersion_real
_atom_type_scat_dispersion_imag
_atom_type_scat_source
C C 0.0033 0.0016 'International Tables Vol C Tables 4.2.6.8 and 6.1.1.4'
H H 0.0000 0.0000 'International Tables Vol C Tables 4.2.6.8 and 6.1.1.4'
N N 0.0061 0.0033 'International Tables Vol C Tables 4.2.6.8 and 6.1.1.4'
O O 0.0106 0.0060 'International Tables Vol C Tables 4.2.6.8 and 6.1.1.4'
S S 0.1246 0.1234 'International Tables Vol C Tables 4.2.6.8 and 6.1.1.4'
Sn Sn -0.6537 1.4246 'International Tables Vol C Tables 4.2.6.8 and 6.1.1.4'

loop_
_geom_angle_atom_site_label_1
_geom_angle_atom_site_label_2
_geom_angle_atom_site_label_3
_geom_angle
_geom_angle_site_symmetry_1
_geom_angle_site_symmetry_3
O1 Sn1 O1 87.99(11) 2_655 .
O1 Sn1 N1 86.46(8) 2_655 2_655
O1 Sn1 N1 95.07(8) . 2_655
O1 Sn1 N1 95.07(8) 2_655 .
O1 Sn1 N1 86.46(8) . .
N1 Sn1 N1 177.89(11) 2_655 .
O1 Sn1 S1 165.58(6) 2_655 2_655
O1 Sn1 S1 91.36(6) . 2_655
N1 Sn1 S1 79.25(6) 2_655 2_655
N1 Sn1 S1 99.27(6) . 2_655
O1 Sn1 S1 91.36(6) 2_655 .
O1 Sn1 S1 165.58(6) . .
N1 Sn1 S1 99.27(6) 2_655 .
N1 Sn1 S1 79.25(6) . .
S1 Sn1 S1 92.79(4) 2_655 .
C8 S1 Sn1 92.60(9) . .
C8 S2 C9 103.69(14) . .
C1 O1 Sn1 124.87(17) . .
C7 N1 N2 116.3(2) . .
C7 N1 Sn1 124.72(19) . .
N2 N1 Sn1 119.00(16) . .
C8 N2 N1 114.2(2) . .
O1 C1 C2 116.8(3) . .
O1 C1 C6 124.1(2) . .
C2 C1 C6 119.1(2) . .
C3 C2 C1 120.3(3) . .
C3 C2 H2 119.9 . .
C1 C2 H2 119.9 . .
C2 C3 C4 121.9(3) . .
C2 C3 H3 119.1 . .
C4 C3 H3 119.1 . .
C5 C4 C3 118.8(3) . .
C5 C4 H4 120.6 . .
C3 C4 H4 120.6 . .
C4 C5 C6 122.0(3) . .
C4 C5 H5 119.0 . .
C6 C5 H5 119.0 . .
C1 C6 C7 125.4(2) . .
C1 C6 C5 118.0(2) . .
C7 C6 C5 116.6(2) . .
N1 C7 C6 125.7(3) . .
N1 C7 H7 117.1 . .
C6 C7 H7 117.1 . .
N2 C8 S1 129.2(2) . .
N2 C8 S2 119.4(2) . .
S1 C8 S2 111.35(15) . .
C10 C9 S2 113.8(3) . .
C10 C9 H9A 108.8 . .
S2 C9 H9A 108.8 . .
C10 C9 H9B 108.8 . .
S2 C9 H9B 108.8 . .
H9A C9 H9B 107.7 . .
C9 C10 H10A 109.5 . .
C9 C10 H10B 109.5 . .
H10A C10 H10B 109.5 . .
C9 C10 H10C 109.5 . .
H10A C10 H10C 109.5 . .
H10B C10 H10C 109.5 . .

loop_
_geom_bond_atom_site_label_1
_geom_bond_atom_site_label_2
_geom_bond_distance
_geom_bond_site_symmetry_2
Sn1 O1 2.045(2) 2_655
Sn1 O1 2.045(2) .
Sn1 N1 2.173(2) 2_655
Sn1 N1 2.173(2) .
Sn1 S1 2.4827(7) 2_655
Sn1 S1 2.4827(7) .
S1 C8 1.741(3) .
S2 C8 1.754(3) .
S2 C9 1.821(3) .
O1 C1 1.339(3) .
N1 C7 1.290(3) .
N1 N2 1.395(3) .
N2 C8 1.302(4) .
C1 C2 1.406(4) .
C1 C6 1.418(4) .
C2 C3 1.367(4) .
C2 H2 0.9500 .
C3 C4 1.395(4) .
C3 H3 0.9500 .
C4 C5 1.357(4) .
C4 H4 0.9500 .
C5 C6 1.426(4) .
C5 H5 0.9500 .
C6 C7 1.425(4) .
C7 H7 0.9500 .
C9 C10 1.499(5) .
C9 H9A 0.9900 .
C9 H9B 0.9900 .
C10 H10A 0.9800 .
C10 H10B 0.9800 .
C10 H10C 0.9800 .

loop_
_geom_torsion_atom_site_label_1
_geom_torsion_atom_site_label_2
_geom_torsion_atom_site_label_3
_geom_torsion_atom_site_label_4
_geom_torsion
C7 N1 N2 C8 163.2(3)
Sn1 N1 N2 C8 -16.2(3)
Sn1 O1 C1 C2 -152.8(2)
Sn1 O1 C1 C6 30.5(3)
O1 C1 C2 C3 -175.4(3)
C6 C1 C2 C3 1.4(4)
C1 C2 C3 C4 0.4(5)
C2 C3 C4 C5 -1.3(4)
C3 C4 C5 C6 0.3(4)
O1 C1 C6 C7 -4.0(4)
C2 C1 C6 C7 179.4(3)
O1 C1 C6 C5 174.3(2)
C2 C1 C6 C5 -2.3(4)
C4 C5 C6 C1 1.5(4)
C4 C5 C6 C7 179.9(3)
N2 N1 C7 C6 175.7(2)
Sn1 N1 C7 C6 -4.9(4)
C1 C6 C7 N1 -9.3(4)
C5 C6 C7 N1 172.4(3)
N1 N2 C8 S1 -5.6(4)
N1 N2 C8 S2 177.14(19)
Sn1 S1 C8 N2 19.3(3)
Sn1 S1 C8 S2 -163.29(13)
C9 S2 C8 N2 8.3(3)
C9 S2 C8 S1 -169.40(17)
C8 S2 C9 C10 -78.0(3)
